data_4336104
loop_
_publ_author_name
'Li Yu'
'Mian Li'
'Xiao-Ping Zhou'
'Dan Li'

_publ_section_title
;
 Hybrid Inorganic-Organic Polyrotaxane, Pseudorotaxane, and Sandwich
;
_journal_name_full 'Inorganic Chemistry'
_journal_page_first 10232
_journal_page_last 10234
_journal_paper_doi 10.1021/ic401722c
_journal_volume 52
_journal_year 2013
_chemical_formula_moiety 'C48 H40 Ag2 I6 N4'
_chemical_formula_sum 'C48 H40 Ag2 I6 N4'
_chemical_formula_weight 1649.98
_chemical_name_systematic
; 
 ? 
;
_space_group_IT_number 14
_symmetry_cell_setting monoclinic
_symmetry_space_group_name_Hall '-P 2ybc'
_symmetry_space_group_name_H-M 'P 1 21/c 1'
_atom_sites_solution_hydrogens geom
_atom_sites_solution_primary direct
_atom_sites_solution_secondary difmap
_audit_creation_method SHELXL-97
_cell_angle_alpha 90.00
_cell_angle_beta 99.569(2)
_cell_angle_gamma 90.00
_cell_formula_units_Z 2
_cell_length_a 10.7926(2)
_cell_length_b 12.9547(3)
_cell_length_c 18.1241(4)
_cell_measurement_temperature 293(2)
_cell_volume 2498.76(9)
_computing_structure_refinement 'SHELXL-97 (Sheldrick, 1997)'
_computing_structure_solution 'SHELXS-97 (Sheldrick, 1990)'
_diffrn_ambient_temperature 293(2)
_diffrn_measured_fraction_theta_full 0.969
_diffrn_measured_fraction_theta_max 0.969
_diffrn_radiation_monochromator graphite
_diffrn_radiation_source 'fine-focus sealed tube'
_diffrn_radiation_type CuK\a
_diffrn_radiation_wavelength 1.54184
_diffrn_reflns_av_R_equivalents 0.0335
_diffrn_reflns_av_sigmaI/netI 0.0382
_diffrn_reflns_limit_h_max 13
_diffrn_reflns_limit_h_min -13
_diffrn_reflns_limit_k_max 13
_diffrn_reflns_limit_k_min -15
_diffrn_reflns_limit_l_max 15
_diffrn_reflns_limit_l_min -22
_diffrn_reflns_number 9109
_diffrn_reflns_theta_full 73.31
_diffrn_reflns_theta_max 73.31
_diffrn_reflns_theta_min 4.15
_exptl_absorpt_coefficient_mu 35.668
_exptl_absorpt_correction_T_max 0.346
_exptl_absorpt_correction_T_min 0.117
_exptl_absorpt_correction_type multi-scan
_exptl_absorpt_process_details 'SADABS (Sheldrick, 1996)'
_exptl_crystal_colour Red
_exptl_crystal_density_diffrn 2.193
_exptl_crystal_description block
_exptl_crystal_F_000 1536
_exptl_crystal_size_max 0.3
_exptl_crystal_size_mid 0.2
_exptl_crystal_size_min 0.1
_refine_diff_density_max 3.343
_refine_diff_density_min -1.941
_refine_diff_density_rms 0.258
_refine_ls_extinction_method none
_refine_ls_goodness_of_fit_ref 1.043
_refine_ls_hydrogen_treatment constr
_refine_ls_matrix_type full
_refine_ls_number_parameters 271
_refine_ls_number_reflns 4859
_refine_ls_number_restraints 0
_refine_ls_restrained_S_all 1.043
_refine_ls_R_factor_all 0.0790
_refine_ls_R_factor_gt 0.0677
_refine_ls_shift/su_max 0.000
_refine_ls_shift/su_mean 0.000
_refine_ls_structure_factor_coef Fsqd
_refine_ls_weighting_details 'calc w=1/[\s^2^(Fo^2^)+(0.1519P)^2^+8.7934P] where P=(Fo^2^+2Fc^2^)/3'
_refine_ls_weighting_scheme calc
_refine_ls_wR_factor_gt 0.2116
_refine_ls_wR_factor_ref 0.2288
_reflns_number_gt 3920
_reflns_number_total 4859
_reflns_threshold_expression >2sigma(I)
_cod_data_source_file ic401722c_si_001_5.cif
_cod_data_source_block complex_7
_cod_database_code 4336104

loop_
_symmetry_equiv_pos_as_xyz
'x, y, z'
'-x, y+1/2, -z+1/2'
'-x, -y, -z'
'x, -y-1/2, z-1/2'

loop_
_atom_site_label
_atom_site_type_symbol
_atom_site_fract_x
_atom_site_fract_y
_atom_site_fract_z
_atom_site_U_iso_or_equiv
_atom_site_adp_type
_atom_site_occupancy
_atom_site_symmetry_multiplicity
_atom_site_calc_flag
_atom_site_refinement_flags
Ag1 Ag 0.46332(10) 0.61743(8) 0.48359(6) 0.0764(3) Uani 1 1 d .
C1 C -0.3230(9) 1.3153(8) -0.2828(6) 0.048(2) Uani 1 1 d .
H1A H -0.2671 1.3741 -0.2723 0.057 Uiso 1 1 calc R
H1B H -0.3322 1.3001 -0.3359 0.057 Uiso 1 1 calc R
C2 C -0.2680(9) 1.2236(7) -0.2383(5) 0.0432(19) Uani 1 1 d .
C3 C -0.1839(9) 1.1582(8) -0.2656(5) 0.0429(19) Uani 1 1 d .
H3 H -0.1632 1.1717 -0.3125 0.051 Uiso 1 1 calc R
C4 C -0.1305(8) 1.0748(8) -0.2263(6) 0.045(2) Uani 1 1 d .
H4 H -0.0741 1.0337 -0.2467 0.053 Uiso 1 1 calc R
C5 C -0.1597(8) 1.0502(7) -0.1551(5) 0.0385(18) Uani 1 1 d .
C6 C -0.2450(8) 1.1175(8) -0.1278(5) 0.044(2) Uani 1 1 d .
H6 H -0.2666 1.1034 -0.0812 0.053 Uiso 1 1 calc R
C7 C -0.2961(10) 1.2001(9) -0.1652(6) 0.055(2) Uani 1 1 d .
H7 H -0.3502 1.2426 -0.1440 0.066 Uiso 1 1 calc R
C8 C -0.1098(8) 0.9593(7) -0.1130(5) 0.0401(19) Uani 1 1 d .
C9 C -0.1858(9) 0.9035(10) -0.0724(7) 0.058(3) Uani 1 1 d .
H9 H -0.2683 0.9248 -0.0731 0.070 Uiso 1 1 calc R
C10 C -0.1428(9) 0.8183(9) -0.0317(7) 0.058(3) Uani 1 1 d .
H10 H -0.1967 0.7827 -0.0057 0.069 Uiso 1 1 calc R
C11 C -0.0207(8) 0.7840(7) -0.0284(5) 0.0419(19) Uani 1 1 d .
C12 C 0.0576(9) 0.8402(8) -0.0675(7) 0.052(2) Uani 1 1 d .
H12 H 0.1411 0.8204 -0.0645 0.063 Uiso 1 1 calc R
C13 C 0.0134(8) 0.9249(9) -0.1106(6) 0.049(2) Uani 1 1 d .
H13 H 0.0661 0.9591 -0.1381 0.058 Uiso 1 1 calc R
C14 C 0.0286(9) 0.6874(8) 0.0139(6) 0.049(2) Uani 1 1 d .
H14A H 0.0291 0.6304 -0.0207 0.059 Uiso 1 1 calc R
H14B H 0.1140 0.6987 0.0392 0.059 Uiso 1 1 calc R
C15 C -0.1498(10) 0.5968(8) 0.0494(6) 0.050(2) Uani 1 1 d .
H15 H -0.1569 0.5605 0.0047 0.060 Uiso 1 1 calc R
C16 C -0.2375(10) 0.5840(8) 0.0949(6) 0.050(2) Uani 1 1 d .
H16 H -0.3037 0.5382 0.0811 0.060 Uiso 1 1 calc R
C17 C -0.2290(7) 0.6385(7) 0.1618(5) 0.0381(17) Uani 1 1 d .
C18 C -0.1250(9) 0.7016(9) 0.1816(6) 0.053(2) Uani 1 1 d .
H18 H -0.1135 0.7364 0.2271 0.063 Uiso 1 1 calc R
C19 C -0.0392(9) 0.7130(9) 0.1344(6) 0.051(2) Uani 1 1 d .
H19 H 0.0295 0.7564 0.1478 0.061 Uiso 1 1 calc R
C20 C -0.3361(8) 0.6384(8) 0.2049(5) 0.0422(19) Uani 1 1 d .
C21 C -0.4322(9) 0.5679(8) 0.1877(7) 0.053(2) Uani 1 1 d .
H21 H -0.4243 0.5124 0.1562 0.063 Uiso 1 1 calc R
C22 C -0.5404(10) 0.5811(9) 0.2180(7) 0.055(2) Uani 1 1 d .
H22 H -0.6057 0.5340 0.2066 0.066 Uiso 1 1 calc R
C23 C -0.4569(9) 0.7228(8) 0.2843(6) 0.051(2) Uani 1 1 d .
H23 H -0.4643 0.7742 0.3191 0.061 Uiso 1 1 calc R
C24 C -0.3466(9) 0.7138(9) 0.2559(6) 0.050(2) Uani 1 1 d .
H24 H -0.2801 0.7586 0.2713 0.061 Uiso 1 1 calc R
I1 I 0.37135(10) 0.45315(7) 0.39224(5) 0.0783(3) Uani 1 1 d .
I2 I 0.42473(9) 0.82398(6) 0.47758(5) 0.0713(3) Uani 1 1 d .
I3 I 0.14066(6) 0.45394(5) 0.16102(4) 0.0524(2) Uani 1 1 d .
N1 N -0.0532(7) 0.6621(6) 0.0694(5) 0.0424(16) Uani 1 1 d .
N2 N -0.5527(7) 0.6596(6) 0.2628(5) 0.0436(17) Uani 1 1 d .

loop_
_atom_site_aniso_label
_atom_site_aniso_U_11
_atom_site_aniso_U_22
_atom_site_aniso_U_33
_atom_site_aniso_U_23
_atom_site_aniso_U_13
_atom_site_aniso_U_12
Ag1 0.0783(6) 0.0725(6) 0.0791(7) 0.0138(5) 0.0157(5) 0.0117(5)
C1 0.045(4) 0.048(5) 0.056(5) 0.005(4) 0.024(4) 0.004(4)
C2 0.043(4) 0.044(5) 0.045(5) 0.003(4) 0.017(4) 0.004(4)
C3 0.043(4) 0.047(5) 0.043(4) 0.001(4) 0.017(4) 0.001(4)
C4 0.041(4) 0.047(5) 0.050(5) -0.005(4) 0.020(4) 0.001(4)
C5 0.034(4) 0.042(5) 0.040(4) 0.001(3) 0.007(3) -0.003(3)
C6 0.039(4) 0.055(5) 0.044(5) 0.008(4) 0.018(4) 0.009(4)
C7 0.057(5) 0.059(6) 0.054(6) 0.002(5) 0.023(5) 0.014(5)
C8 0.031(4) 0.046(5) 0.044(5) -0.002(4) 0.008(3) 0.000(3)
C9 0.031(4) 0.069(7) 0.078(7) 0.024(6) 0.019(4) 0.010(4)
C10 0.034(4) 0.060(6) 0.083(8) 0.022(6) 0.024(5) 0.003(4)
C11 0.036(4) 0.046(5) 0.044(5) 0.000(4) 0.008(3) 0.003(4)
C12 0.034(4) 0.053(5) 0.075(7) 0.009(5) 0.023(4) 0.009(4)
C13 0.035(4) 0.059(6) 0.055(5) 0.009(5) 0.019(4) 0.002(4)
C14 0.038(4) 0.055(6) 0.055(6) 0.004(4) 0.012(4) 0.008(4)
C15 0.054(5) 0.045(5) 0.053(5) -0.013(4) 0.011(4) -0.005(4)
C16 0.050(5) 0.040(5) 0.061(6) -0.005(4) 0.013(4) -0.011(4)
C17 0.030(3) 0.041(4) 0.043(4) 0.005(4) 0.004(3) 0.000(3)
C18 0.037(4) 0.063(6) 0.055(6) -0.010(5) -0.001(4) -0.011(4)
C19 0.039(4) 0.058(6) 0.054(6) -0.009(5) 0.004(4) -0.008(4)
C20 0.036(4) 0.044(5) 0.048(5) 0.008(4) 0.009(4) 0.002(4)
C21 0.040(4) 0.044(5) 0.075(7) -0.005(5) 0.014(5) -0.002(4)
C22 0.043(5) 0.050(5) 0.075(7) 0.000(5) 0.018(5) -0.011(4)
C23 0.047(5) 0.051(5) 0.056(6) -0.010(4) 0.012(4) -0.005(4)
C24 0.040(4) 0.057(6) 0.055(6) -0.014(5) 0.010(4) -0.014(4)
I1 0.0852(6) 0.0703(6) 0.0748(6) 0.0143(4) -0.0005(5) 0.0085(4)
I2 0.0905(6) 0.0569(5) 0.0627(5) 0.0028(3) 0.0019(4) 0.0056(4)
I3 0.0433(3) 0.0563(4) 0.0579(4) 0.0018(3) 0.0095(3) 0.0021(3)
N1 0.037(3) 0.036(4) 0.055(4) 0.001(3) 0.008(3) 0.000(3)
N2 0.040(4) 0.040(4) 0.053(4) 0.011(3) 0.013(3) 0.007(3)

loop_
_atom_type_symbol
_atom_type_description
_atom_type_scat_dispersion_real
_atom_type_scat_dispersion_imag
_atom_type_scat_source
C C 0.0181 0.0091 'International Tables Vol C Tables 4.2.6.8 and 6.1.1.4'
H H 0.0000 0.0000 'International Tables Vol C Tables 4.2.6.8 and 6.1.1.4'
N N 0.0311 0.0180 'International Tables Vol C Tables 4.2.6.8 and 6.1.1.4'
Ag Ag 0.1306 4.2820 'International Tables Vol C Tables 4.2.6.8 and 6.1.1.4'
I I -0.3257 6.8362 'International Tables Vol C Tables 4.2.6.8 and 6.1.1.4'

loop_
_geom_angle_atom_site_label_1
_geom_angle_atom_site_label_2
_geom_angle_atom_site_label_3
_geom_angle
_geom_angle_site_symmetry_1
_geom_angle_site_symmetry_3
I2 Ag1 I1 134.12(5) . .
I2 Ag1 I1 115.52(5) . 3_666
I1 Ag1 I1 110.36(4) . 3_666
I2 Ag1 Ag1 170.57(7) . 3_666
I1 Ag1 Ag1 55.29(4) . 3_666
I1 Ag1 Ag1 55.07(4) 3_666 3_666
N2 C1 C2 109.5(7) 3_475 .
C3 C2 C7 116.7(9) . .
C3 C2 C1 120.9(8) . .
C7 C2 C1 122.4(8) . .
C4 C3 C2 122.6(9) . .
C3 C4 C5 121.0(8) . .
C6 C5 C4 115.9(8) . .
C6 C5 C8 121.3(8) . .
C4 C5 C8 122.7(8) . .
C7 C6 C5 123.6(9) . .
C6 C7 C2 120.2(9) . .
C9 C8 C13 117.4(9) . .
C9 C8 C5 119.8(8) . .
C13 C8 C5 122.8(8) . .
C10 C9 C8 121.8(8) . .
C9 C10 C11 121.3(9) . .
C10 C11 C12 117.6(9) . .
C10 C11 C14 122.6(9) . .
C12 C11 C14 119.8(8) . .
C13 C12 C11 121.2(8) . .
C12 C13 C8 120.5(9) . .
N1 C14 C11 109.1(7) . .
N1 C15 C16 119.9(9) . .
C15 C16 C17 120.8(9) . .
C18 C17 C16 117.2(9) . .
C18 C17 C20 121.8(9) . .
C16 C17 C20 120.5(8) . .
C19 C18 C17 120.3(10) . .
N1 C19 C18 120.5(9) . .
C24 C20 C21 119.0(9) . .
C24 C20 C17 120.7(9) . .
C21 C20 C17 120.0(9) . .
C20 C21 C22 118.8(10) . .
N2 C22 C21 121.2(10) . .
N2 C23 C24 121.2(9) . .
C20 C24 C23 119.2(9) . .
Ag1 I1 Ag1 69.64(4) . 3_666
C19 N1 C15 121.1(8) . .
C19 N1 C14 119.8(8) . .
C15 N1 C14 118.6(9) . .
C22 N2 C23 120.2(8) . .
C22 N2 C1 120.4(9) . 3_475
C23 N2 C1 119.1(8) . 3_475

loop_
_geom_bond_atom_site_label_1
_geom_bond_atom_site_label_2
_geom_bond_distance
_geom_bond_site_symmetry_2
Ag1 I2 2.7075(13) .
Ag1 I1 2.7765(16) .
Ag1 I1 2.7837(14) 3_666
Ag1 Ag1 3.175(2) 3_666
C1 N2 1.483(11) 3_475
C1 C2 1.503(14) .
C2 C3 1.391(13) .
C2 C7 1.440(14) .
C3 C4 1.367(15) .
C4 C5 1.415(13) .
C5 C6 1.415(12) .
C5 C8 1.457(13) .
C6 C7 1.337(15) .
C8 C9 1.392(13) .
C8 C13 1.396(12) .
C9 C10 1.365(15) .
C10 C11 1.382(13) .
C11 C12 1.395(14) .
C11 C14 1.517(14) .
C12 C13 1.385(15) .
C14 N1 1.481(12) .
C15 N1 1.344(13) .
C15 C16 1.366(14) .
C16 C17 1.392(14) .
C17 C18 1.387(13) .
C17 C20 1.499(12) .
C18 C19 1.368(15) .
C19 N1 1.336(13) .
C20 C24 1.362(15) .
C20 C21 1.378(14) .
C21 C22 1.381(14) .
C22 N2 1.323(15) .
C23 N2 1.325(13) .
C23 C24 1.379(14) .
I1 Ag1 2.7837(14) 3_666
N2 C1 1.483(11) 3_475
